data_1515108
loop_
_publ_author_name
'Rigsby, Matthew L.'
'Mandal, Sukanta'
'Nam, Wonwoo'
'Spencer, Lara C.'
'Llobet, Antoni'
'Stahl, Shannon S.'

_publ_section_title
;
 Cobalt analogs of Ru-based water oxidation catalysts: overcoming
 thermodynamic instability and kinetic lability to achieve
 electrocatalytic O2 evolution
;
_journal_issue 10
_journal_name_full 'Chemical Science'
_journal_page_first 3058
_journal_paper_doi 10.1039/c2sc20755a
_journal_volume 3
_journal_year 2012
_chemical_formula_moiety 'C43 H31 Co2 N10 O2, 3(F6 P), 2(C H2 Cl2)'
_chemical_formula_sum 'C45 H35 Cl4 Co2 F18 N10 O2 P3'
_chemical_formula_weight 1442.40
_space_group_IT_number 14
_symmetry_cell_setting monoclinic
_symmetry_Int_Tables_number 14
_symmetry_space_group_name_Hall '-P 2ybc'
_symmetry_space_group_name_H-M 'P 1 21/c 1'
_atom_sites_solution_hydrogens geom
_atom_sites_solution_primary direct
_atom_sites_solution_secondary difmap
_cell_angle_alpha 90.00
_cell_angle_beta 94.437(2)
_cell_angle_gamma 90.00
_cell_formula_units_Z 4
_cell_length_a 13.6543(6)
_cell_length_b 24.2520(10)
_cell_length_c 18.6535(8)
_cell_measurement_reflns_used 9887
_cell_measurement_temperature 100(1)
_cell_measurement_theta_max 25.6907
_cell_measurement_theta_min 2.4506
_cell_volume 6158.5(5)
_computing_cell_refinement 'SAINT Ver. 7.24A (Bruker-AXS, 2007)'
_computing_data_collection 'APEX2 Ver. 2.1-4 (Bruker-AXS, 2009)'
_computing_data_reduction 'SAINT Ver. 7.24A'
_computing_molecular_graphics SHELXTL
_computing_publication_material SHELXTL
_computing_structure_refinement 'SHELXTL, OLEX2 (Dolomanov et al., 2009)'
_computing_structure_solution 'SHELXTL (Sheldrick, 2008)'
_diffrn_ambient_temperature 100(1)
_diffrn_measured_fraction_theta_full 0.992
_diffrn_measured_fraction_theta_max 0.992
_diffrn_measurement_device_type 'Bruker SMART APEX2 area detector'
_diffrn_measurement_method '0.60\% \w and 0.6\% \f scans'
_diffrn_radiation_monochromator 'mirror optics'
_diffrn_radiation_type 'Mo K\a'
_diffrn_radiation_wavelength 0.71073
_diffrn_reflns_av_R_equivalents 0.0676
_diffrn_reflns_av_sigmaI/netI 0.0408
_diffrn_reflns_limit_h_max 16
_diffrn_reflns_limit_h_min -16
_diffrn_reflns_limit_k_max 28
_diffrn_reflns_limit_k_min -28
_diffrn_reflns_limit_l_max 21
_diffrn_reflns_limit_l_min -22
_diffrn_reflns_number 83280
_diffrn_reflns_theta_full 25.00
_diffrn_reflns_theta_max 25.00
_diffrn_reflns_theta_min 2.25
_exptl_absorpt_coefficient_mu 0.889
_exptl_absorpt_correction_T_max 0.8856
_exptl_absorpt_correction_T_min 0.8017
_exptl_absorpt_correction_type analytical
_exptl_absorpt_process_details
;
SADABS (Bruker-AXS, 2007)
;
_exptl_crystal_colour red
_exptl_crystal_density_diffrn 1.556
_exptl_crystal_density_method 'not measured'
_exptl_crystal_description plate
_exptl_crystal_F_000 2880
_exptl_crystal_size_max 0.26
_exptl_crystal_size_mid 0.18
_exptl_crystal_size_min 0.14
_platon_squeeze_details
;
The volume occupied by solvent is 17.2 percent of the unit cell.
;
_refine_diff_density_max 1.217
_refine_diff_density_min -0.905
_refine_diff_density_rms 0.130
_refine_ls_extinction_method none
_refine_ls_goodness_of_fit_ref 1.033
_refine_ls_hydrogen_treatment constr
_refine_ls_matrix_type full
_refine_ls_number_parameters 780
_refine_ls_number_reflns 10763
_refine_ls_number_restraints 13
_refine_ls_restrained_S_all 1.033
_refine_ls_R_factor_all 0.0793
_refine_ls_R_factor_gt 0.0668
_refine_ls_shift/su_max 0.001
_refine_ls_shift/su_mean 0.000
_refine_ls_structure_factor_coef Fsqd
_refine_ls_weighting_details 'calc w=1/[\s^2^(Fo^2^)+(0.1210P)^2^+11.5809P] where P=(Fo^2^+2Fc^2^)/3'
_refine_ls_weighting_scheme calc
_refine_ls_wR_factor_gt 0.1823
_refine_ls_wR_factor_ref 0.1915
_reflns_number_gt 8592
_reflns_number_total 10763
_reflns_threshold_expression I>2\s(I)
_cod_data_source_file c2sc20755a.txt
_cod_data_source_block stahl108
_cod_original_sg_symbol_Hall '-P 2ybc '
_cod_original_sg_symbol_H-M 'P 1 21/c 1 '
_cod_database_code 1515108

loop_
_symmetry_equiv_pos_as_xyz
'x, y, z'
'-x, y+1/2, -z+1/2'
'-x, -y, -z'
'x, -y-1/2, z-1/2'

loop_
_atom_site_label
_atom_site_type_symbol
_atom_site_fract_x
_atom_site_fract_y
_atom_site_fract_z
_atom_site_U_iso_or_equiv
_atom_site_adp_type
_atom_site_occupancy
_atom_site_symmetry_multiplicity
_atom_site_calc_flag
_atom_site_refinement_flags
_atom_site_disorder_assembly
_atom_site_disorder_group
Co1 Co 0.90106(4) 0.08456(2) 0.84405(3) 0.02015(16) Uani 1 1 d . . .
Co2 Co 0.79912(4) -0.04507(2) 0.74736(3) 0.02506(17) Uani 1 1 d . . .
O1 O 0.9510(2) 0.01362(13) 0.81973(16) 0.0273(7) Uani 1 1 d . . .
O2 O 0.8893(2) -0.02972(13) 0.82797(16) 0.0304(7) Uani 1 1 d . . .
N1 N 0.9818(3) 0.11420(16) 0.77099(18) 0.0257(8) Uani 1 1 d . . .
N2 N 1.0168(2) 0.09384(14) 0.90210(18) 0.0220(7) Uani 1 1 d . . .
N3 N 0.8521(3) 0.06280(15) 0.93443(18) 0.0235(7) Uani 1 1 d . . .
N4 N 0.8384(2) 0.15947(14) 0.85102(18) 0.0221(7) Uani 1 1 d . . .
N5 N 0.7849(2) 0.07250(14) 0.78564(18) 0.0219(7) Uani 1 1 d . . .
N6 N 0.7532(2) 0.02888(15) 0.74830(17) 0.0224(7) Uani 1 1 d . . .
N7 N 0.6823(3) -0.04914(16) 0.6723(2) 0.0313(9) Uani 1 1 d . . .
N8 N 0.8954(3) -0.03467(17) 0.6772(2) 0.0317(9) Uani 1 1 d . . .
N9 N 0.8508(3) -0.11724(15) 0.74820(19) 0.0282(8) Uani 1 1 d . . .
N10 N 0.7125(3) -0.07884(16) 0.81550(19) 0.0294(8) Uani 1 1 d . . .
C1 C 0.9522(3) 0.13021(19) 0.7039(2) 0.0287(10) Uani 1 1 d . . .
H1 H 0.8841 0.1300 0.6892 0.034 Uiso 1 1 calc R . .
C2 C 1.0186(4) 0.1472(2) 0.6552(2) 0.0328(10) Uani 1 1 d . . .
H2 H 0.9962 0.1581 0.6078 0.039 Uiso 1 1 calc R . .
C3 C 1.1172(3) 0.1478(2) 0.6772(3) 0.0324(10) Uani 1 1 d . . .
H3 H 1.1640 0.1573 0.6441 0.039 Uiso 1 1 calc R . .
C4 C 1.1481(3) 0.1346(2) 0.7476(2) 0.0307(10) Uani 1 1 d . . .
H4 H 1.2158 0.1361 0.7637 0.037 Uiso 1 1 calc R . .
C5 C 1.0785(3) 0.11924(18) 0.7940(2) 0.0256(9) Uani 1 1 d . . .
C6 C 1.0989(3) 0.10699(18) 0.8703(2) 0.0251(9) Uani 1 1 d . . .
C7 C 1.1884(3) 0.10823(19) 0.9102(2) 0.0287(10) Uani 1 1 d . . .
H7 H 1.2466 0.1184 0.8887 0.034 Uiso 1 1 calc R . .
C8 C 1.1911(3) 0.0943(2) 0.9823(3) 0.0322(10) Uani 1 1 d . . .
H8 H 1.2522 0.0943 1.0103 0.039 Uiso 1 1 calc R . .
C9 C 1.1058(3) 0.08045(18) 1.0143(2) 0.0275(9) Uani 1 1 d . . .
H9 H 1.1075 0.0716 1.0640 0.033 Uiso 1 1 calc R . .
C10 C 1.0182(3) 0.07992(17) 0.9716(2) 0.0236(9) Uani 1 1 d . . .
C11 C 0.9200(3) 0.06465(18) 0.9915(2) 0.0226(8) Uani 1 1 d . . .
C12 C 0.8968(3) 0.05274(18) 1.0607(2) 0.0269(9) Uani 1 1 d . . .
H12 H 0.9459 0.0535 1.0996 0.032 Uiso 1 1 calc R . .
C13 C 0.8007(3) 0.0397(2) 1.0722(2) 0.0319(10) Uani 1 1 d . . .
H13 H 0.7829 0.0314 1.1192 0.038 Uiso 1 1 calc R . .
C14 C 0.7307(3) 0.0389(2) 1.0146(2) 0.0329(11) Uani 1 1 d . . .
H14 H 0.6644 0.0300 1.0216 0.040 Uiso 1 1 calc R . .
C15 C 0.7584(3) 0.05117(19) 0.9460(2) 0.0288(10) Uani 1 1 d . . .
H15 H 0.7100 0.0513 0.9066 0.035 Uiso 1 1 calc R . .
C16 C 0.8734(3) 0.20222(19) 0.8901(2) 0.0284(10) Uani 1 1 d . . .
H16 H 0.9339 0.1984 0.9184 0.034 Uiso 1 1 calc R . .
C17 C 0.8235(4) 0.2524(2) 0.8906(3) 0.0337(11) Uani 1 1 d . . .
H17 H 0.8504 0.2825 0.9182 0.040 Uiso 1 1 calc R . .
C18 C 0.7354(4) 0.2578(2) 0.8509(3) 0.0395(12) Uani 1 1 d . . .
H18 H 0.6998 0.2914 0.8515 0.047 Uiso 1 1 calc R . .
C19 C 0.6984(3) 0.2133(2) 0.8095(3) 0.0348(11) Uani 1 1 d . . .
H19 H 0.6377 0.2164 0.7812 0.042 Uiso 1 1 calc R . .
C20 C 0.7512(3) 0.16497(19) 0.8103(2) 0.0260(9) Uani 1 1 d . . .
C21 C 0.7223(3) 0.11496(18) 0.7703(2) 0.0221(9) Uani 1 1 d . . .
C22 C 0.6482(3) 0.09753(18) 0.7214(2) 0.0249(9) Uani 1 1 d . . .
H22 H 0.5940 0.1184 0.7010 0.030 Uiso 1 1 calc R . .
C23 C 0.6702(3) 0.04283(19) 0.7084(2) 0.0262(9) Uani 1 1 d . . .
C24 C 0.6287(3) -0.0020(2) 0.6647(2) 0.0302(10) Uani 1 1 d . . .
C25 C 0.5421(4) 0.0009(2) 0.6203(3) 0.0363(11) Uani 1 1 d . . .
H25 H 0.5070 0.0346 0.6151 0.044 Uiso 1 1 calc R . .
C26 C 0.5084(4) -0.0444(3) 0.5845(3) 0.0493(14) Uani 1 1 d . . .
H26 H 0.4492 -0.0429 0.5543 0.059 Uiso 1 1 calc R . .
C27 C 0.5609(4) -0.0931(2) 0.5922(3) 0.0474(14) Uani 1 1 d . . .
H27 H 0.5374 -0.1255 0.5679 0.057 Uiso 1 1 calc R . .
C28 C 0.6487(4) -0.0942(2) 0.6360(3) 0.0393(12) Uani 1 1 d . . .
H28 H 0.6854 -0.1275 0.6402 0.047 Uiso 1 1 calc R . .
C29 C 0.9086(4) 0.0101(2) 0.6385(3) 0.0383(11) Uani 1 1 d . . .
H29 H 0.8651 0.0404 0.6418 0.046 Uiso 1 1 calc R . .
C30 C 0.9847(4) 0.0140(2) 0.5931(3) 0.0454(13) Uani 1 1 d . . .
H30 H 0.9936 0.0468 0.5666 0.054 Uiso 1 1 calc R . .
C31 C 1.0465(4) -0.0299(2) 0.5871(3) 0.0449(13) Uani 1 1 d . . .
H31 H 1.0991 -0.0276 0.5567 0.054 Uiso 1 1 calc R . .
C32 C 1.0320(4) -0.0774(2) 0.6252(3) 0.0435(13) Uani 1 1 d . . .
H32 H 1.0738 -0.1084 0.6209 0.052 Uiso 1 1 calc R . .
C33 C 0.9555(4) -0.0794(2) 0.6701(3) 0.0348(11) Uani 1 1 d . . .
C34 C 0.9295(4) -0.1266(2) 0.7130(3) 0.0333(10) Uani 1 1 d . . .
C35 C 0.9776(4) -0.1763(2) 0.7198(3) 0.0452(13) Uani 1 1 d . . .
H35 H 1.0338 -0.1835 0.6943 0.054 Uiso 1 1 calc R . .
C36 C 0.9419(5) -0.2155(2) 0.7649(3) 0.0521(15) Uani 1 1 d . . .
H36 H 0.9731 -0.2505 0.7694 0.063 Uiso 1 1 calc R . .
C37 C 0.8623(5) -0.2050(2) 0.8032(3) 0.0470(13) Uani 1 1 d . . .
H37 H 0.8399 -0.2315 0.8357 0.056 Uiso 1 1 calc R . .
C38 C 0.8153(4) -0.15443(19) 0.7934(2) 0.0337(11) Uani 1 1 d . . .
C39 C 0.7315(4) -0.1334(2) 0.8291(2) 0.0319(10) Uani 1 1 d . . .
C40 C 0.6733(4) -0.1641(2) 0.8722(3) 0.0409(12) Uani 1 1 d . . .
H40 H 0.6873 -0.2019 0.8814 0.049 Uiso 1 1 calc R . .
C41 C 0.5957(4) -0.1392(2) 0.9013(3) 0.0442(13) Uani 1 1 d . . .
H41 H 0.5559 -0.1596 0.9314 0.053 Uiso 1 1 calc R . .
C42 C 0.5755(4) -0.0853(2) 0.8871(3) 0.0406(12) Uani 1 1 d . . .
H42 H 0.5209 -0.0680 0.9064 0.049 Uiso 1 1 calc R . .
C43 C 0.6361(3) -0.0553(2) 0.8437(2) 0.0346(11) Uani 1 1 d . . .
H43 H 0.6223 -0.0175 0.8342 0.042 Uiso 1 1 calc R . .
P1 P 0.14775(10) 0.23649(6) 0.46625(7) 0.0393(3) Uani 1 1 d . . .
F1 F 0.1701(4) 0.21103(18) 0.5430(2) 0.0835(14) Uani 1 1 d . . .
F2 F 0.0505(3) 0.20110(16) 0.4523(3) 0.0730(11) Uani 1 1 d . . .
F3 F 0.1255(3) 0.26609(15) 0.39040(19) 0.0682(11) Uani 1 1 d . . .
F4 F 0.2457(2) 0.27297(16) 0.47981(19) 0.0597(9) Uani 1 1 d . . .
F5 F 0.2085(3) 0.19052(16) 0.4291(2) 0.0641(10) Uani 1 1 d . . .
F6 F 0.0872(3) 0.28510(15) 0.5009(2) 0.0599(9) Uani 1 1 d . . .
P2 P 0.45529(8) 0.07409(6) 0.87070(7) 0.0327(3) Uani 1 1 d . . .
F7 F 0.5242(2) 0.03637(15) 0.92404(17) 0.0557(9) Uani 1 1 d . . .
F8 F 0.3678(2) 0.03097(13) 0.87601(16) 0.0438(7) Uani 1 1 d . . .
F9 F 0.3863(2) 0.11178(13) 0.81771(15) 0.0448(7) Uani 1 1 d . . .
F10 F 0.5431(2) 0.11653(15) 0.86601(19) 0.0575(9) Uani 1 1 d . . .
F11 F 0.4905(2) 0.04055(13) 0.80308(16) 0.0421(7) Uani 1 1 d . . .
F12 F 0.4185(2) 0.10724(13) 0.93781(15) 0.0415(7) Uani 1 1 d . . .
P3 P 0.26727(9) 0.87923(5) 0.48682(6) 0.0305(3) Uani 1 1 d D . .
F13 F 0.2299(2) 0.87593(17) 0.40475(17) 0.0460(9) Uani 0.888(4) 1 d PD A 1
F14 F 0.2544(3) 0.94515(15) 0.4858(2) 0.0572(11) Uani 0.888(4) 1 d PD A 1
F15 F 0.3042(3) 0.88309(18) 0.56986(18) 0.0567(11) Uani 0.888(4) 1 d PD A 1
F16 F 0.2821(3) 0.81421(13) 0.48971(19) 0.0416(9) Uani 0.888(4) 1 d PD A 1
F13A F 0.2078(18) 0.9273(7) 0.4464(11) 0.0460(9) Uani 0.112(4) 1 d PD A 2
F14A F 0.279(2) 0.9141(9) 0.5601(8) 0.0572(11) Uani 0.112(4) 1 d PD A 2
F15A F 0.320(2) 0.8281(8) 0.5273(11) 0.0567(11) Uani 0.112(4) 1 d PD A 2
F16A F 0.249(2) 0.8420(8) 0.4164(8) 0.0416(9) Uani 0.112(4) 1 d PD A 2
F17 F 0.1568(2) 0.87163(15) 0.50874(19) 0.0547(9) Uani 1 1 d . A .
F18 F 0.3765(2) 0.88718(13) 0.46427(16) 0.0447(7) Uani 1 1 d . A .
C44 C 0.4167(5) 0.2607(3) 0.3743(4) 0.0643(17) Uani 1 1 d . . .
H44A H 0.3496 0.2536 0.3886 0.077 Uiso 1 1 calc R . .
H44B H 0.4224 0.3006 0.3642 0.077 Uiso 1 1 calc R . .
Cl1 Cl 0.50309(13) 0.24238(7) 0.44544(10) 0.0649(4) Uani 1 1 d . . .
Cl2 Cl 0.43572(15) 0.22304(8) 0.29621(9) 0.0702(5) Uani 1 1 d . . .
C45 C 0.3814(8) 0.1470(4) 0.5711(4) 0.068(2) Uani 0.841(4) 1 d PD B 1
H45A H 0.4477 0.1398 0.5551 0.082 Uiso 0.841(4) 1 calc PR B 1
H45B H 0.3466 0.1719 0.5356 0.082 Uiso 0.841(4) 1 calc PR B 1
Cl3 Cl 0.3158(2) 0.08386(12) 0.57450(19) 0.0889(10) Uani 0.841(4) 1 d PD B 1
Cl4 Cl 0.39259(17) 0.17921(14) 0.65479(11) 0.0802(9) Uani 0.841(4) 1 d PD B 1
C45A C 0.359(5) 0.1242(13) 0.5593(8) 0.068(2) Uani 0.159(4) 1 d PD B 2
H45C H 0.4198 0.1281 0.5347 0.082 Uiso 0.159(4) 1 calc PR B 2
H45D H 0.3116 0.1526 0.5399 0.082 Uiso 0.159(4) 1 calc PR B 2
Cl3A Cl 0.3077(11) 0.0575(6) 0.5421(9) 0.0889(10) Uani 0.159(4) 1 d PD B 2
Cl4A Cl 0.3836(9) 0.1341(8) 0.6513(6) 0.0802(9) Uani 0.159(4) 1 d PD B 2

loop_
_atom_site_aniso_label
_atom_site_aniso_U_11
_atom_site_aniso_U_22
_atom_site_aniso_U_33
_atom_site_aniso_U_23
_atom_site_aniso_U_13
_atom_site_aniso_U_12
Co1 0.0153(3) 0.0287(3) 0.0166(3) 0.0004(2) 0.0022(2) 0.0011(2)
Co2 0.0263(3) 0.0292(3) 0.0195(3) -0.0011(2) 0.0011(2) 0.0003(2)
O1 0.0211(15) 0.0354(17) 0.0256(16) -0.0016(13) 0.0044(12) 0.0049(13)
O2 0.0333(17) 0.0320(17) 0.0252(16) 0.0029(13) -0.0024(13) 0.0004(14)
N1 0.0213(18) 0.037(2) 0.0192(18) -0.0025(15) 0.0031(14) 0.0028(15)
N2 0.0186(17) 0.0267(19) 0.0212(18) -0.0007(14) 0.0052(14) 0.0013(14)
N3 0.0209(18) 0.0288(19) 0.0210(18) 0.0011(14) 0.0034(14) -0.0003(14)
N4 0.0178(16) 0.0295(19) 0.0197(17) 0.0029(14) 0.0053(13) 0.0013(14)
N5 0.0186(17) 0.0267(18) 0.0209(18) -0.0001(14) 0.0049(14) 0.0002(14)
N6 0.0195(17) 0.035(2) 0.0130(16) 0.0017(14) 0.0014(13) -0.0013(15)
N7 0.036(2) 0.036(2) 0.0212(19) -0.0026(16) 0.0007(16) -0.0073(17)
N8 0.029(2) 0.039(2) 0.027(2) -0.0045(17) 0.0023(16) 0.0017(17)
N9 0.033(2) 0.0269(19) 0.0239(19) 0.0000(15) -0.0022(16) 0.0018(16)
N10 0.033(2) 0.035(2) 0.0199(18) 0.0007(15) -0.0007(15) -0.0017(16)
C1 0.027(2) 0.034(2) 0.026(2) 0.0007(18) 0.0050(18) 0.0022(19)
C2 0.037(3) 0.038(3) 0.023(2) 0.0038(19) 0.0069(19) 0.004(2)
C3 0.028(2) 0.042(3) 0.029(2) 0.000(2) 0.0109(19) -0.002(2)
C4 0.023(2) 0.040(3) 0.030(2) 0.001(2) 0.0102(18) 0.0010(19)
C5 0.019(2) 0.033(2) 0.025(2) -0.0032(18) 0.0018(17) 0.0022(17)
C6 0.019(2) 0.028(2) 0.029(2) -0.0008(18) 0.0058(17) 0.0045(17)
C7 0.019(2) 0.038(3) 0.029(2) -0.0004(19) 0.0025(17) 0.0014(18)
C8 0.021(2) 0.043(3) 0.032(2) -0.003(2) -0.0026(18) 0.0005(19)
C9 0.026(2) 0.033(2) 0.024(2) 0.0016(18) 0.0022(18) 0.0020(18)
C10 0.024(2) 0.028(2) 0.020(2) 0.0010(17) 0.0030(16) 0.0021(17)
C11 0.020(2) 0.027(2) 0.020(2) -0.0004(17) -0.0001(16) -0.0004(16)
C12 0.026(2) 0.036(2) 0.018(2) 0.0001(18) 0.0008(17) -0.0003(18)
C13 0.031(2) 0.044(3) 0.022(2) 0.0039(19) 0.0079(18) 0.000(2)
C14 0.028(2) 0.046(3) 0.026(2) 0.006(2) 0.0110(19) -0.002(2)
C15 0.019(2) 0.041(3) 0.026(2) 0.0002(19) 0.0021(17) -0.0039(18)
C16 0.024(2) 0.039(3) 0.022(2) -0.0048(18) 0.0044(17) -0.0027(19)
C17 0.035(3) 0.031(2) 0.036(3) -0.004(2) 0.009(2) 0.000(2)
C18 0.035(3) 0.030(3) 0.054(3) -0.003(2) 0.012(2) 0.006(2)
C19 0.026(2) 0.042(3) 0.037(3) 0.004(2) 0.003(2) 0.010(2)
C20 0.022(2) 0.036(2) 0.021(2) 0.0028(18) 0.0083(17) 0.0042(18)
C21 0.0159(19) 0.033(2) 0.018(2) 0.0084(17) 0.0062(15) 0.0008(16)
C22 0.018(2) 0.034(2) 0.023(2) 0.0068(18) 0.0042(16) 0.0002(17)
C23 0.023(2) 0.040(3) 0.016(2) 0.0039(18) 0.0024(17) -0.0039(18)
C24 0.031(2) 0.040(3) 0.020(2) 0.0029(18) 0.0028(18) -0.004(2)
C25 0.030(2) 0.050(3) 0.028(2) 0.007(2) -0.0062(19) -0.014(2)
C26 0.039(3) 0.070(4) 0.037(3) 0.011(3) -0.010(2) -0.016(3)
C27 0.058(4) 0.046(3) 0.035(3) -0.009(2) -0.013(3) -0.014(3)
C28 0.049(3) 0.041(3) 0.027(2) -0.004(2) -0.004(2) -0.006(2)
C29 0.044(3) 0.040(3) 0.032(3) -0.001(2) 0.011(2) -0.004(2)
C30 0.055(3) 0.051(3) 0.033(3) 0.003(2) 0.015(2) 0.000(3)
C31 0.043(3) 0.055(3) 0.038(3) -0.007(2) 0.013(2) -0.007(3)
C32 0.044(3) 0.049(3) 0.038(3) -0.006(2) 0.005(2) 0.011(2)
C33 0.038(3) 0.040(3) 0.026(2) -0.003(2) 0.002(2) 0.000(2)
C34 0.034(3) 0.034(3) 0.031(2) -0.007(2) -0.002(2) 0.003(2)
C35 0.053(3) 0.045(3) 0.039(3) -0.002(2) 0.008(2) 0.011(3)
C36 0.066(4) 0.040(3) 0.050(3) 0.003(3) 0.004(3) 0.016(3)
C37 0.060(4) 0.040(3) 0.041(3) 0.006(2) 0.004(3) 0.003(3)
C38 0.042(3) 0.031(2) 0.027(2) -0.0010(19) -0.004(2) 0.001(2)
C39 0.038(3) 0.038(3) 0.019(2) -0.0032(19) -0.0020(19) -0.005(2)
C40 0.057(3) 0.041(3) 0.025(2) 0.001(2) 0.002(2) -0.013(2)
C41 0.049(3) 0.055(3) 0.028(3) 0.005(2) 0.006(2) -0.018(3)
C42 0.032(3) 0.052(3) 0.038(3) -0.004(2) 0.006(2) -0.008(2)
C43 0.030(2) 0.046(3) 0.028(2) -0.002(2) -0.0011(19) -0.001(2)
P1 0.0367(7) 0.0497(8) 0.0320(7) 0.0018(6) 0.0059(5) 0.0045(6)
F1 0.119(4) 0.088(3) 0.045(2) 0.024(2) 0.017(2) 0.032(3)
F2 0.059(2) 0.061(2) 0.102(3) -0.005(2) 0.024(2) -0.0136(18)
F3 0.096(3) 0.058(2) 0.048(2) 0.0062(17) -0.013(2) -0.005(2)
F4 0.0408(18) 0.081(3) 0.058(2) -0.0204(18) 0.0062(16) -0.0041(17)
F5 0.060(2) 0.066(2) 0.070(2) -0.0172(19) 0.0216(19) 0.0077(18)
F6 0.053(2) 0.063(2) 0.064(2) -0.0085(17) 0.0096(17) 0.0061(17)
P2 0.0193(6) 0.0484(8) 0.0315(7) 0.0041(5) 0.0087(5) 0.0019(5)
F7 0.0427(18) 0.079(2) 0.0435(18) -0.0006(16) -0.0062(14) 0.0210(17)
F8 0.0349(15) 0.0530(18) 0.0451(17) 0.0043(14) 0.0130(13) -0.0101(13)
F9 0.0454(17) 0.0567(19) 0.0330(15) 0.0098(14) 0.0075(13) 0.0101(14)
F10 0.0327(16) 0.080(2) 0.063(2) -0.0159(18) 0.0244(15) -0.0169(16)
F11 0.0304(15) 0.0572(19) 0.0403(16) -0.0037(14) 0.0127(12) 0.0033(13)
F12 0.0277(14) 0.065(2) 0.0321(15) -0.0050(14) 0.0079(11) 0.0014(13)
P3 0.0270(6) 0.0388(7) 0.0259(6) 0.0033(5) 0.0045(5) -0.0024(5)
F13 0.0348(17) 0.074(3) 0.0282(17) 0.0157(16) -0.0055(13) -0.0074(17)
F14 0.061(3) 0.042(2) 0.071(3) 0.0070(18) 0.018(2) 0.0002(18)
F15 0.080(3) 0.062(3) 0.0281(18) -0.0061(16) 0.0021(17) -0.017(2)
F16 0.047(2) 0.0374(18) 0.041(2) -0.0003(14) 0.0089(16) -0.0006(15)
F13A 0.0348(17) 0.074(3) 0.0282(17) 0.0157(16) -0.0055(13) -0.0074(17)
F14A 0.061(3) 0.042(2) 0.071(3) 0.0070(18) 0.018(2) 0.0002(18)
F15A 0.080(3) 0.062(3) 0.0281(18) -0.0061(16) 0.0021(17) -0.017(2)
F16A 0.047(2) 0.0374(18) 0.041(2) -0.0003(14) 0.0089(16) -0.0006(15)
F17 0.0328(16) 0.073(2) 0.061(2) 0.0041(17) 0.0242(15) -0.0027(15)
F18 0.0274(14) 0.064(2) 0.0435(17) -0.0047(15) 0.0050(12) -0.0125(13)
C44 0.063(4) 0.064(4) 0.067(4) 0.001(3) 0.011(3) 0.005(3)
Cl1 0.0595(10) 0.0635(10) 0.0704(11) 0.0002(8) -0.0035(8) -0.0084(8)
Cl2 0.0799(12) 0.0758(11) 0.0559(10) -0.0035(8) 0.0127(8) -0.0222(9)
C45 0.073(7) 0.070(6) 0.064(5) 0.017(4) 0.027(4) 0.021(5)
Cl3 0.0781(15) 0.0720(18) 0.122(3) 0.0268(16) 0.0448(16) 0.0269(14)
Cl4 0.0656(12) 0.130(3) 0.0461(10) 0.0046(13) 0.0090(9) 0.0339(15)
C45A 0.073(7) 0.070(6) 0.064(5) 0.017(4) 0.027(4) 0.021(5)
Cl3A 0.0781(15) 0.0720(18) 0.122(3) 0.0268(16) 0.0448(16) 0.0269(14)
Cl4A 0.0656(12) 0.130(3) 0.0461(10) 0.0046(13) 0.0090(9) 0.0339(15)

loop_
_atom_type_symbol
_atom_type_description
_atom_type_scat_dispersion_real
_atom_type_scat_dispersion_imag
_atom_type_scat_source
C C 0.0033 0.0016 'International Tables Vol C Tables 4.2.6.8 and 6.1.1.4'
H H 0.0000 0.0000 'International Tables Vol C Tables 4.2.6.8 and 6.1.1.4'
N N 0.0061 0.0033 'International Tables Vol C Tables 4.2.6.8 and 6.1.1.4'
F F 0.0171 0.0103 'International Tables Vol C Tables 4.2.6.8 and 6.1.1.4'
P P 0.1023 0.0942 'International Tables Vol C Tables 4.2.6.8 and 6.1.1.4'
Cl Cl 0.1484 0.1585 'International Tables Vol C Tables 4.2.6.8 and 6.1.1.4'
Co Co 0.3494 0.9721 'International Tables Vol C Tables 4.2.6.8 and 6.1.1.4'
O O 0.0106 0.0060 'International Tables Vol C Tables 4.2.6.8 and 6.1.1.4'

loop_
_geom_angle_atom_site_label_1
_geom_angle_atom_site_label_2
_geom_angle_atom_site_label_3
_geom_angle
_geom_angle_publ_flag
N2 Co1 N5 177.99(15) yes
N2 Co1 O1 86.84(14) yes
N5 Co1 O1 91.31(14) yes
N2 Co1 N3 81.99(15) yes
N5 Co1 N3 97.47(15) yes
O1 Co1 N3 96.58(14) yes
N2 Co1 N1 82.07(15) yes
N5 Co1 N1 98.58(15) yes
O1 Co1 N1 86.28(14) yes
N3 Co1 N1 163.62(15) yes
N2 Co1 N4 101.48(14) yes
N5 Co1 N4 80.45(14) yes
O1 Co1 N4 169.65(13) yes
N3 Co1 N4 90.73(14) yes
N1 Co1 N4 88.76(14) yes
N9 Co2 N6 177.19(16) yes
N9 Co2 O2 87.50(15) yes
N6 Co2 O2 90.10(14) yes
N9 Co2 N8 81.60(17) yes
N6 Co2 N8 97.14(16) yes
O2 Co2 N8 94.40(15) yes
N9 Co2 N10 81.51(16) yes
N6 Co2 N10 99.84(15) yes
O2 Co2 N10 87.46(14) yes
N8 Co2 N10 162.91(17) yes
N9 Co2 N7 103.45(16) yes
N6 Co2 N7 79.13(15) yes
O2 Co2 N7 166.83(15) yes
N8 Co2 N7 94.44(16) yes
N10 Co2 N7 86.95(15) yes
O2 O1 Co1 115.5(2) ?
O1 O2 Co2 115.4(2) ?
C1 N1 C5 118.8(4) ?
C1 N1 Co1 127.7(3) ?
C5 N1 Co1 113.5(3) ?
C10 N2 C6 122.4(4) ?
C10 N2 Co1 118.8(3) ?
C6 N2 Co1 118.1(3) ?
C15 N3 C11 118.8(4) ?
C15 N3 Co1 126.5(3) ?
C11 N3 Co1 114.5(3) ?
C16 N4 C20 119.1(4) ?
C16 N4 Co1 126.8(3) ?
C20 N4 Co1 114.0(3) ?
N6 N5 C21 108.8(3) ?
N6 N5 Co1 131.2(3) ?
C21 N5 Co1 119.7(3) ?
N5 N6 C23 108.5(4) ?
N5 N6 Co2 131.8(3) ?
C23 N6 Co2 119.6(3) ?
C28 N7 C24 118.0(4) ?
C28 N7 Co2 127.0(4) ?
C24 N7 Co2 114.6(3) ?
C29 N8 C33 119.2(4) ?
C29 N8 Co2 127.0(3) ?
C33 N8 Co2 113.8(3) ?
C34 N9 C38 122.7(4) ?
C34 N9 Co2 118.3(3) ?
C38 N9 Co2 118.2(3) ?
C43 N10 C39 119.0(4) ?
C43 N10 Co2 126.9(3) ?
C39 N10 Co2 113.9(3) ?
N1 C1 C2 122.0(4) ?
N1 C1 H1 119.0 ?
C2 C1 H1 119.0 ?
C3 C2 C1 118.7(4) ?
C3 C2 H2 120.7 ?
C1 C2 H2 120.7 ?
C2 C3 C4 119.9(4) ?
C2 C3 H3 120.1 ?
C4 C3 H3 120.1 ?
C3 C4 C5 118.7(4) ?
C3 C4 H4 120.6 ?
C5 C4 H4 120.6 ?
N1 C5 C4 121.5(4) ?
N1 C5 C6 113.3(4) ?
C4 C5 C6 125.1(4) ?
N2 C6 C7 120.0(4) ?
N2 C6 C5 112.0(4) ?
C7 C6 C5 128.0(4) ?
C6 C7 C8 118.3(4) ?
C6 C7 H7 120.8 ?
C8 C7 H7 120.8 ?
C7 C8 C9 121.0(4) ?
C7 C8 H8 119.5 ?
C9 C8 H8 119.5 ?
C10 C9 C8 118.0(4) ?
C10 C9 H9 121.0 ?
C8 C9 H9 121.0 ?
N2 C10 C9 120.2(4) ?
N2 C10 C11 111.4(4) ?
C9 C10 C11 128.4(4) ?
N3 C11 C12 122.2(4) ?
N3 C11 C10 113.0(4) ?
C12 C11 C10 124.8(4) ?
C13 C12 C11 118.8(4) ?
C13 C12 H12 120.6 ?
C11 C12 H12 120.6 ?
C14 C13 C12 119.4(4) ?
C14 C13 H13 120.3 ?
C12 C13 H13 120.3 ?
C13 C14 C15 119.3(4) ?
C13 C14 H14 120.3 ?
C15 C14 H14 120.3 ?
N3 C15 C14 121.5(4) ?
N3 C15 H15 119.3 ?
C14 C15 H15 119.3 ?
N4 C16 C17 121.8(4) ?
N4 C16 H16 119.1 ?
C17 C16 H16 119.1 ?
C18 C17 C16 119.3(4) ?
C18 C17 H17 120.4 ?
C16 C17 H17 120.4 ?
C17 C18 C19 119.3(4) ?
C17 C18 H18 120.3 ?
C19 C18 H18 120.3 ?
C20 C19 C18 119.0(4) ?
C20 C19 H19 120.5 ?
C18 C19 H19 120.5 ?
N4 C20 C19 121.4(4) ?
N4 C20 C21 113.0(4) ?
C19 C20 C21 125.5(4) ?
N5 C21 C22 109.0(4) ?
N5 C21 C20 112.5(4) ?
C22 C21 C20 138.5(4) ?
C21 C22 C23 104.6(4) ?
C21 C22 H22 127.7 ?
C23 C22 H22 127.7 ?
N6 C23 C22 109.1(4) ?
N6 C23 C24 113.4(4) ?
C22 C23 C24 137.5(4) ?
N7 C24 C25 122.0(4) ?
N7 C24 C23 113.0(4) ?
C25 C24 C23 125.0(5) ?
C26 C25 C24 119.7(5) ?
C26 C25 H25 120.1 ?
C24 C25 H25 120.1 ?
C25 C26 C27 119.3(5) ?
C25 C26 H26 120.3 ?
C27 C26 H26 120.3 ?
C26 C27 C28 119.5(5) ?
C26 C27 H27 120.3 ?
C28 C27 H27 120.3 ?
N7 C28 C27 121.4(5) ?
N7 C28 H28 119.3 ?
C27 C28 H28 119.3 ?
N8 C29 C30 121.8(5) ?
N8 C29 H29 119.1 ?
C30 C29 H29 119.1 ?
C31 C30 C29 119.4(5) ?
C31 C30 H30 120.3 ?
C29 C30 H30 120.3 ?
C30 C31 C32 119.7(5) ?
C30 C31 H31 120.2 ?
C32 C31 H31 120.2 ?
C31 C32 C33 119.0(5) ?
C31 C32 H32 120.5 ?
C33 C32 H32 120.5 ?
N8 C33 C32 120.9(5) ?
N8 C33 C34 113.3(4) ?
C32 C33 C34 125.8(5) ?
N9 C34 C35 120.4(5) ?
N9 C34 C33 112.3(4) ?
C35 C34 C33 127.2(5) ?
C34 C35 C36 118.1(5) ?
C34 C35 H35 121.0 ?
C36 C35 H35 121.0 ?
C35 C36 C37 121.3(5) ?
C35 C36 H36 119.3 ?
C37 C36 H36 119.3 ?
C36 C37 C38 118.2(5) ?
C36 C37 H37 120.9 ?
C38 C37 H37 120.9 ?
N9 C38 C37 119.2(5) ?
N9 C38 C39 112.6(4) ?
C37 C38 C39 128.2(5) ?
N10 C39 C40 121.0(5) ?
N10 C39 C38 113.4(4) ?
C40 C39 C38 125.6(5) ?
C41 C40 C39 119.3(5) ?
C41 C40 H40 120.3 ?
C39 C40 H40 120.3 ?
C42 C41 C40 119.9(5) ?
C42 C41 H41 120.1 ?
C40 C41 H41 120.1 ?
C41 C42 C43 119.5(5) ?
C41 C42 H42 120.3 ?
C43 C42 H42 120.3 ?
N10 C43 C42 121.3(5) ?
N10 C43 H43 119.3 ?
C42 C43 H43 119.3 ?
F1 P1 F5 92.9(2) ?
F1 P1 F2 92.2(3) ?
F5 P1 F2 90.4(2) ?
F1 P1 F3 176.4(2) ?
F5 P1 F3 89.9(2) ?
F2 P1 F3 89.9(2) ?
F1 P1 F6 89.5(2) ?
F5 P1 F6 177.2(2) ?
F2 P1 F6 90.7(2) ?
F3 P1 F6 87.6(2) ?
F1 P1 F4 88.4(3) ?
F5 P1 F4 89.9(2) ?
F2 P1 F4 179.3(3) ?
F3 P1 F4 89.5(2) ?
F6 P1 F4 88.9(2) ?
F10 P2 F8 179.3(2) ?
F10 P2 F9 90.4(2) ?
F8 P2 F9 90.30(17) ?
F10 P2 F12 90.08(17) ?
F8 P2 F12 89.94(16) ?
F9 P2 F12 89.49(17) ?
F10 P2 F7 89.7(2) ?
F8 P2 F7 89.65(19) ?
F9 P2 F7 179.8(2) ?
F12 P2 F7 90.34(17) ?
F10 P2 F11 90.67(17) ?
F8 P2 F11 89.32(17) ?
F9 P2 F11 90.11(17) ?
F12 P2 F11 179.16(17) ?
F7 P2 F11 90.06(17) ?
F13 P3 F13A 57.2(8) ?
F13 P3 F16 90.8(2) ?
F13A P3 F16 143.9(9) ?
F13 P3 F18 89.36(17) ?
F13A P3 F18 104.0(10) ?
F16 P3 F18 90.57(18) ?
F13 P3 F15A 121.4(8) ?
F13A P3 F15A 175.8(15) ?
F16 P3 F15A 33.0(9) ?
F18 P3 F15A 79.7(12) ?
F13 P3 F15 179.4(2) ?
F13A P3 F15 122.2(8) ?
F16 P3 F15 89.7(2) ?
F18 P3 F15 91.0(2) ?
F15A P3 F15 59.2(8) ?
F13 P3 F16A 32.3(8) ?
F13A P3 F16A 89.0(8) ?
F16 P3 F16A 58.6(8) ?
F18 P3 F16A 86.6(10) ?
F15A P3 F16A 89.2(8) ?
F15 P3 F16A 148.2(8) ?
F13 P3 F17 90.11(19) ?
F13A P3 F17 75.4(10) ?
F16 P3 F17 89.82(19) ?
F18 P3 F17 179.3(2) ?
F15A P3 F17 100.9(12) ?
F15 P3 F17 89.5(2) ?
F16A P3 F17 93.2(10) ?
F13 P3 F14A 149.0(9) ?
F13A P3 F14A 91.8(8) ?
F16 P3 F14A 119.3(9) ?
F18 P3 F14A 97.3(12) ?
F15A P3 F14A 89.7(8) ?
F15 P3 F14A 30.5(8) ?
F16A P3 F14A 175.7(16) ?
F17 P3 F14A 82.9(12) ?
F13 P3 F14 90.7(2) ?
F13A P3 F14 37.7(9) ?
F16 P3 F14 178.4(2) ?
F18 P3 F14 88.9(2) ?
F15A P3 F14 145.4(10) ?
F15 P3 F14 88.8(2) ?
F16A P3 F14 122.8(9) ?
F17 P3 F14 90.8(2) ?
F14A P3 F14 59.3(9) ?
Cl2 C44 Cl1 111.1(4) ?
Cl2 C44 H44A 109.4 ?
Cl1 C44 H44A 109.4 ?
Cl2 C44 H44B 109.4 ?
Cl1 C44 H44B 109.4 ?
H44A C44 H44B 108.0 ?
Cl4 C45 Cl3 111.3(4) ?
Cl4 C45 H45A 109.4 ?
Cl3 C45 H45A 109.4 ?
Cl4 C45 H45B 109.4 ?
Cl3 C45 H45B 109.4 ?
H45A C45 H45B 108.0 ?
Cl4A C45A Cl3A 110.4(10) ?
Cl4A C45A H45C 109.6 ?
Cl3A C45A H45C 109.6 ?
Cl4A C45A H45D 109.6 ?
Cl3A C45A H45D 109.6 ?
H45C C45A H45D 108.1 ?

loop_
_geom_bond_atom_site_label_1
_geom_bond_atom_site_label_2
_geom_bond_distance
_geom_bond_publ_flag
Co1 N2 1.859(3) yes
Co1 N5 1.877(3) yes
Co1 O1 1.918(3) yes
Co1 N3 1.934(3) yes
Co1 N1 1.955(4) yes
Co1 N4 2.017(4) yes
Co2 N9 1.887(4) yes
Co2 N6 1.900(4) yes
Co2 O2 1.905(3) yes
Co2 N8 1.942(4) yes
Co2 N10 1.979(4) yes
Co2 N7 2.042(4) yes
O1 O2 1.363(4) ?
N1 C1 1.342(6) ?
N1 C5 1.362(6) ?
N2 C10 1.337(5) ?
N2 C6 1.347(5) ?
N3 C15 1.344(6) ?
N3 C11 1.358(5) ?
N4 C16 1.335(6) ?
N4 C20 1.369(6) ?
N5 N6 1.321(5) ?
N5 C21 1.354(5) ?
N6 C23 1.351(6) ?
N7 C28 1.348(6) ?
N7 C24 1.358(6) ?
N8 C29 1.324(6) ?
N8 C33 1.373(6) ?
N9 C34 1.321(6) ?
N9 C38 1.350(6) ?
N10 C43 1.332(6) ?
N10 C39 1.369(6) ?
C1 C2 1.394(6) ?
C1 H1 0.9500 ?
C2 C3 1.377(7) ?
C2 H2 0.9500 ?
C3 C4 1.385(7) ?
C3 H3 0.9500 ?
C4 C5 1.386(6) ?
C4 H4 0.9500 ?
C5 C6 1.459(6) ?
C6 C7 1.381(6) ?
C7 C8 1.384(7) ?
C7 H7 0.9500 ?
C8 C9 1.392(6) ?
C8 H8 0.9500 ?
C9 C10 1.385(6) ?
C9 H9 0.9500 ?
C10 C11 1.467(6) ?
C11 C12 1.383(6) ?
C12 C13 1.382(7) ?
C12 H12 0.9500 ?
C13 C14 1.382(7) ?
C13 H13 0.9500 ?
C14 C15 1.393(6) ?
C14 H14 0.9500 ?
C15 H15 0.9500 ?
C16 C17 1.395(7) ?
C16 H16 0.9500 ?
C17 C18 1.369(7) ?
C17 H17 0.9500 ?
C18 C19 1.399(7) ?
C18 H18 0.9500 ?
C19 C20 1.375(6) ?
C19 H19 0.9500 ?
C20 C21 1.462(6) ?
C21 C22 1.376(6) ?
C22 C23 1.386(6) ?
C22 H22 0.9500 ?
C23 C24 1.447(6) ?
C24 C25 1.393(7) ?
C25 C26 1.347(8) ?
C25 H25 0.9500 ?
C26 C27 1.382(9) ?
C26 H26 0.9500 ?
C27 C28 1.397(8) ?
C27 H27 0.9500 ?
C28 H28 0.9500 ?
C29 C30 1.394(7) ?
C29 H29 0.9500 ?
C30 C31 1.369(8) ?
C30 H30 0.9500 ?
C31 C32 1.375(8) ?
C31 H31 0.9500 ?
C32 C33 1.390(7) ?
C32 H32 0.9500 ?
C33 C34 1.457(7) ?
C34 C35 1.374(7) ?
C35 C36 1.383(8) ?
C35 H35 0.9500 ?
C36 C37 1.370(9) ?
C36 H36 0.9500 ?
C37 C38 1.389(7) ?
C37 H37 0.9500 ?
C38 C39 1.459(7) ?
C39 C40 1.389(7) ?
C40 C41 1.368(8) ?
C40 H40 0.9500 ?
C41 C42 1.359(8) ?
C41 H41 0.9500 ?
C42 C43 1.405(7) ?
C42 H42 0.9500 ?
C43 H43 0.9500 ?
P1 F1 1.568(4) ?
P1 F5 1.581(4) ?
P1 F2 1.585(4) ?
P1 F3 1.595(4) ?
P1 F6 1.604(4) ?
P1 F4 1.607(4) ?
P2 F10 1.587(3) ?
P2 F8 1.597(3) ?
P2 F9 1.598(3) ?
P2 F12 1.601(3) ?
P2 F7 1.603(3) ?
P2 F11 1.606(3) ?
P3 F13 1.578(3) ?
P3 F13A 1.579(6) ?
P3 F16 1.590(3) ?
P3 F18 1.592(3) ?
P3 F15A 1.594(6) ?
P3 F15 1.594(4) ?
P3 F16A 1.597(6) ?
P3 F17 1.603(3) ?
P3 F14A 1.605(6) ?
P3 F14 1.608(4) ?
C44 Cl2 1.756(7) ?
C44 Cl1 1.763(7) ?
C44 H44A 0.9900 ?
C44 H44B 0.9900 ?
C45 Cl4 1.741(9) ?
C45 Cl3 1.778(10) ?
C45 H45A 0.9900 ?
C45 H45B 0.9900 ?
C45A Cl4A 1.741(10) ?
C45A Cl3A 1.779(11) ?
C45A H45C 0.9900 ?
C45A H45D 0.9900 ?

loop_
_geom_torsion_atom_site_label_1
_geom_torsion_atom_site_label_2
_geom_torsion_atom_site_label_3
_geom_torsion_atom_site_label_4
_geom_torsion
N2 Co1 O1 O2 128.1(3)
N5 Co1 O1 O2 -51.1(3)
N3 Co1 O1 O2 46.6(3)
N1 Co1 O1 O2 -149.6(3)
N4 Co1 O1 O2 -88.1(8)
Co1 O1 O2 Co2 87.0(3)
N9 Co2 O2 O1 123.7(3)
N6 Co2 O2 O1 -54.8(3)
N8 Co2 O2 O1 42.4(3)
N10 Co2 O2 O1 -154.7(3)
N7 Co2 O2 O1 -89.7(7)
N2 Co1 N1 C1 -170.6(4)
N5 Co1 N1 C1 11.3(4)
O1 Co1 N1 C1 102.1(4)
N3 Co1 N1 C1 -157.2(5)
N4 Co1 N1 C1 -68.8(4)
N2 Co1 N1 C5 8.2(3)
N5 Co1 N1 C5 -169.9(3)
O1 Co1 N1 C5 -79.1(3)
N3 Co1 N1 C5 21.6(7)
N4 Co1 N1 C5 110.0(3)
O1 Co1 N2 C10 -93.3(3)
N3 Co1 N2 C10 3.8(3)
N1 Co1 N2 C10 -180.0(3)
N4 Co1 N2 C10 92.9(3)
O1 Co1 N2 C6 77.6(3)
N3 Co1 N2 C6 174.7(3)
N1 Co1 N2 C6 -9.1(3)
N4 Co1 N2 C6 -96.2(3)
N2 Co1 N3 C15 173.9(4)
N5 Co1 N3 C15 -8.0(4)
O1 Co1 N3 C15 -100.2(4)
N1 Co1 N3 C15 160.5(5)
N4 Co1 N3 C15 72.4(4)
N2 Co1 N3 C11 0.0(3)
N5 Co1 N3 C11 178.0(3)
O1 Co1 N3 C11 85.8(3)
N1 Co1 N3 C11 -13.4(7)
N4 Co1 N3 C11 -101.5(3)
N2 Co1 N4 C16 -2.0(4)
N5 Co1 N4 C16 177.5(4)
O1 Co1 N4 C16 -145.0(7)
N3 Co1 N4 C16 80.0(4)
N1 Co1 N4 C16 -83.6(4)
N2 Co1 N4 C20 177.9(3)
N5 Co1 N4 C20 -2.7(3)
O1 Co1 N4 C20 34.9(9)
N3 Co1 N4 C20 -100.1(3)
N1 Co1 N4 C20 96.2(3)
O1 Co1 N5 N6 4.2(4)
N3 Co1 N5 N6 -92.7(4)
N1 Co1 N5 N6 90.6(4)
N4 Co1 N5 N6 177.9(4)
O1 Co1 N5 C21 -168.4(3)
N3 Co1 N5 C21 94.8(3)
N1 Co1 N5 C21 -82.0(3)
N4 Co1 N5 C21 5.3(3)
C21 N5 N6 C23 0.2(4)
Co1 N5 N6 C23 -172.9(3)
C21 N5 N6 Co2 -175.6(3)
Co1 N5 N6 Co2 11.2(5)
O2 Co2 N6 N5 7.7(4)
N8 Co2 N6 N5 -86.7(4)
N10 Co2 N6 N5 95.2(4)
N7 Co2 N6 N5 -179.9(4)
O2 Co2 N6 C23 -167.7(3)
N8 Co2 N6 C23 97.8(3)
N10 Co2 N6 C23 -80.3(3)
N7 Co2 N6 C23 4.6(3)
N9 Co2 N7 C28 3.4(4)
N6 Co2 N7 C28 -177.7(4)
O2 Co2 N7 C28 -142.1(6)
N8 Co2 N7 C28 85.9(4)
N10 Co2 N7 C28 -77.1(4)
N9 Co2 N7 C24 176.4(3)
N6 Co2 N7 C24 -4.8(3)
O2 Co2 N7 C24 30.8(8)
N8 Co2 N7 C24 -101.2(3)
N10 Co2 N7 C24 95.9(3)
N9 Co2 N8 C29 174.8(4)
N6 Co2 N8 C29 -7.7(4)
O2 Co2 N8 C29 -98.4(4)
N10 Co2 N8 C29 165.9(5)
N7 Co2 N8 C29 71.8(4)
N9 Co2 N8 C33 -6.6(3)
N6 Co2 N8 C33 170.9(3)
O2 Co2 N8 C33 80.2(3)
N10 Co2 N8 C33 -15.5(7)
N7 Co2 N8 C33 -109.6(3)
O2 Co2 N9 C34 -86.4(3)
N8 Co2 N9 C34 8.4(3)
N10 Co2 N9 C34 -174.2(4)
N7 Co2 N9 C34 101.0(3)
O2 Co2 N9 C38 83.5(3)
N8 Co2 N9 C38 178.3(4)
N10 Co2 N9 C38 -4.3(3)
N7 Co2 N9 C38 -89.1(3)
N9 Co2 N10 C43 -174.3(4)
N6 Co2 N10 C43 8.2(4)
O2 Co2 N10 C43 97.9(4)
N8 Co2 N10 C43 -165.4(5)
N7 Co2 N10 C43 -70.2(4)
N9 Co2 N10 C39 0.4(3)
N6 Co2 N10 C39 -177.1(3)
O2 Co2 N10 C39 -87.5(3)
N8 Co2 N10 C39 9.3(7)
N7 Co2 N10 C39 104.5(3)
C5 N1 C1 C2 5.8(7)
Co1 N1 C1 C2 -175.5(3)
N1 C1 C2 C3 -0.5(7)
C1 C2 C3 C4 -3.5(7)
C2 C3 C4 C5 2.1(7)
C1 N1 C5 C4 -7.2(6)
Co1 N1 C5 C4 173.9(3)
C1 N1 C5 C6 172.8(4)
Co1 N1 C5 C6 -6.1(5)
C3 C4 C5 N1 3.3(7)
C3 C4 C5 C6 -176.6(4)
C10 N2 C6 C7 -2.2(6)
Co1 N2 C6 C7 -172.8(3)
C10 N2 C6 C5 178.5(4)
Co1 N2 C6 C5 8.0(5)
N1 C5 C6 N2 -0.8(5)
C4 C5 C6 N2 179.2(4)
N1 C5 C6 C7 -179.9(4)
C4 C5 C6 C7 0.0(8)
N2 C6 C7 C8 1.6(7)
C5 C6 C7 C8 -179.2(4)
C6 C7 C8 C9 -1.2(7)
C7 C8 C9 C10 1.2(7)
C6 N2 C10 C9 2.3(6)
Co1 N2 C10 C9 172.7(3)
C6 N2 C10 C11 -176.9(4)
Co1 N2 C10 C11 -6.4(5)
C8 C9 C10 N2 -1.7(6)
C8 C9 C10 C11 177.3(4)
C15 N3 C11 C12 2.7(6)
Co1 N3 C11 C12 177.2(3)
C15 N3 C11 C10 -177.7(4)
Co1 N3 C11 C10 -3.3(5)
N2 C10 C11 N3 6.0(5)
C9 C10 C11 N3 -173.0(4)
N2 C10 C11 C12 -174.4(4)
C9 C10 C11 C12 6.5(7)
N3 C11 C12 C13 -1.5(7)
C10 C11 C12 C13 179.0(4)
C11 C12 C13 C14 0.1(7)
C12 C13 C14 C15 0.0(7)
C11 N3 C15 C14 -2.6(7)
Co1 N3 C15 C14 -176.3(3)
C13 C14 C15 N3 1.3(7)
C20 N4 C16 C17 0.0(6)
Co1 N4 C16 C17 179.8(3)
N4 C16 C17 C18 1.1(7)
C16 C17 C18 C19 -1.4(7)
C17 C18 C19 C20 0.6(7)
C16 N4 C20 C19 -0.8(6)
Co1 N4 C20 C19 179.4(3)
C16 N4 C20 C21 179.9(3)
Co1 N4 C20 C21 0.0(4)
C18 C19 C20 N4 0.5(7)
C18 C19 C20 C21 179.8(4)
N6 N5 C21 C22 0.0(4)
Co1 N5 C21 C22 174.1(3)
N6 N5 C21 C20 179.2(3)
Co1 N5 C21 C20 -6.7(4)
N4 C20 C21 N5 4.0(5)
C19 C20 C21 N5 -175.3(4)
N4 C20 C21 C22 -177.1(5)
C19 C20 C21 C22 3.6(8)
N5 C21 C22 C23 -0.2(4)
C20 C21 C22 C23 -179.1(5)
N5 N6 C23 C22 -0.3(4)
Co2 N6 C23 C22 176.1(3)
N5 N6 C23 C24 179.9(3)
Co2 N6 C23 C24 -3.7(5)
C21 C22 C23 N6 0.3(4)
C21 C22 C23 C24 -179.9(5)
C28 N7 C24 C25 -1.0(7)
Co2 N7 C24 C25 -174.6(3)
C28 N7 C24 C23 177.8(4)
Co2 N7 C24 C23 4.2(5)
N6 C23 C24 N7 -0.6(5)
C22 C23 C24 N7 179.7(5)
N6 C23 C24 C25 178.2(4)
C22 C23 C24 C25 -1.6(8)
N7 C24 C25 C26 1.5(7)
C23 C24 C25 C26 -177.1(5)
C24 C25 C26 C27 -0.4(8)
C25 C26 C27 C28 -1.0(9)
C24 N7 C28 C27 -0.5(7)
Co2 N7 C28 C27 172.2(4)
C26 C27 C28 N7 1.6(8)
C33 N8 C29 C30 -2.9(7)
Co2 N8 C29 C30 175.7(4)
N8 C29 C30 C31 1.3(8)
C29 C30 C31 C32 0.7(9)
C30 C31 C32 C33 -1.0(8)
C29 N8 C33 C32 2.6(7)
Co2 N8 C33 C32 -176.1(4)
C29 N8 C33 C34 -177.1(4)
Co2 N8 C33 C34 4.2(5)
C31 C32 C33 N8 -0.7(8)
C31 C32 C33 C34 179.0(5)
C38 N9 C34 C35 1.8(7)
Co2 N9 C34 C35 171.2(4)
C38 N9 C34 C33 -177.6(4)
Co2 N9 C34 C33 -8.1(5)
N8 C33 C34 N9 2.3(6)
C32 C33 C34 N9 -177.4(5)
N8 C33 C34 C35 -177.1(5)
C32 C33 C34 C35 3.3(8)
N9 C34 C35 C36 -0.7(8)
C33 C34 C35 C36 178.6(5)
C34 C35 C36 C37 -1.6(9)
C35 C36 C37 C38 2.7(9)
C34 N9 C38 C37 -0.6(7)
Co2 N9 C38 C37 -170.0(4)
C34 N9 C38 C39 176.6(4)
Co2 N9 C38 C39 7.1(5)
C36 C37 C38 N9 -1.7(8)
C36 C37 C38 C39 -178.3(5)
C43 N10 C39 C40 -0.8(7)
Co2 N10 C39 C40 -175.9(4)
C43 N10 C39 C38 178.3(4)
Co2 N10 C39 C38 3.2(5)
N9 C38 C39 N10 -6.5(6)
C37 C38 C39 N10 170.3(5)
N9 C38 C39 C40 172.6(4)
C37 C38 C39 C40 -10.6(8)
N10 C39 C40 C41 0.2(7)
C38 C39 C40 C41 -178.8(5)
C39 C40 C41 C42 0.9(8)
C40 C41 C42 C43 -1.3(8)
C39 N10 C43 C42 0.4(7)
Co2 N10 C43 C42 174.8(4)
C41 C42 C43 N10 0.6(8)

loop_
_platon_squeeze_void_nr
_platon_squeeze_void_average_x
_platon_squeeze_void_average_y
_platon_squeeze_void_average_z
_platon_squeeze_void_volume
_platon_squeeze_void_count_electrons
_platon_squeeze_void_content
1 0.270 0.641 0.328 261 62 ' '
2 0.270 0.859 0.828 261 62 ' '
3 0.730 0.141 0.172 261 62 ' '
4 0.730 0.359 0.672 261 62 ' '
